data_4341602
loop_
_publ_author_name
'Pecyna, Jacek'
'Ringstrand, Bryan'
'Domaga\/la, S\/lawomir'
'Kaszy\'nski, Piotr'
'Wo\'zniak, Krzysztof'

_publ_section_title
;
 Synthesis and Characterization of 12-Pyridinium Derivatives of the
 [closo-1-CB11H12](-) Anion.
;
_journal_name_full 'Inorganic chemistry'
_journal_page_first 141113084747009
_journal_paper_doi 10.1021/ic502265g
_journal_year 2014
_chemical_formula_moiety 'C7 H18 B11 N O'
_chemical_formula_sum 'C7 H18 B11 N O'
_chemical_formula_weight 251.13
_space_group_crystal_system triclinic
_space_group_IT_number 2
_space_group_name_Hall '-P 1'
_space_group_name_H-M_alt 'P -1'
_symmetry_space_group_name_Hall '-P 1'
_symmetry_space_group_name_H-M 'P -1'
_atom_sites_solution_hydrogens geom
_atom_sites_solution_primary direct
_atom_sites_solution_secondary difmap
_audit_creation_date 2014-06-23
_audit_creation_method
;
Olex2 1.2
(compiled 2014.03.20 svn.r2914 for OlexSys, GUI svn.r4816)
;
_cell_angle_alpha 87.461(2)
_cell_angle_beta 77.206(2)
_cell_angle_gamma 77.472(2)
_cell_formula_units_Z 4
_cell_length_a 10.1946(3)
_cell_length_b 11.9855(3)
_cell_length_c 12.0919(3)
_cell_measurement_temperature 100(2)
_cell_volume 1406.48(7)
_computing_molecular_graphics 'Olex2 (Dolomanov et al., 2009)'
_computing_publication_material 'Olex2 (Dolomanov et al., 2009)'
_computing_structure_refinement 'XLMP (Sheldrick, 2008)'
_computing_structure_solution 'ShelXS (Sheldrick, 2008)'
_diffrn_ambient_temperature 100
_diffrn_detector_area_resol_mean 16.0026
_diffrn_measured_fraction_theta_full 1.000
_diffrn_measured_fraction_theta_max 0.953
_diffrn_measurement_device_type 'SuperNova, Single source at offset, Eos'
_diffrn_radiation_monochromator mirror
_diffrn_radiation_type MoK\a
_diffrn_radiation_wavelength 0.71073
_diffrn_reflns_av_R_equivalents 0.0341
_diffrn_reflns_av_unetI/netI 0.0289
_diffrn_reflns_limit_h_max 15
_diffrn_reflns_limit_h_min -15
_diffrn_reflns_limit_k_max 18
_diffrn_reflns_limit_k_min -17
_diffrn_reflns_limit_l_max 18
_diffrn_reflns_limit_l_min -17
_diffrn_reflns_number 44837
_diffrn_reflns_theta_full 25.00
_diffrn_reflns_theta_max 32.32
_diffrn_reflns_theta_min 1.73
_diffrn_source 'SuperNova (Mo) X-ray Source'
_exptl_absorpt_coefficient_mu 0.062
_exptl_absorpt_correction_T_max 1.00000
_exptl_absorpt_correction_T_min 0.61116
_exptl_absorpt_correction_type multi-scan
_exptl_absorpt_process_details
;
CrysAlisPro, Agilent Technologies,
Version 1.171.36.28 (release 01-02-2013 CrysAlis171 .NET)
(compiled Feb  1 2013,16:14:44)
Empirical absorption correction using spherical harmonics,
 implemented in SCALE3 ABSPACK scaling algorithm.
;
_exptl_crystal_colour colourless
_exptl_crystal_colour_primary colourless
_exptl_crystal_density_diffrn 1.186
_exptl_crystal_density_method 'not measured'
_exptl_crystal_description block
_exptl_crystal_F_000 520
_exptl_crystal_size_max 0.35
_exptl_crystal_size_mid 0.15
_exptl_crystal_size_min 0.14
_refine_diff_density_max 0.480
_refine_diff_density_min -0.365
_refine_diff_density_rms 0.059
_refine_ls_extinction_method none
_refine_ls_goodness_of_fit_ref 1.079
_refine_ls_hydrogen_treatment constr
_refine_ls_matrix_type full
_refine_ls_number_parameters 363
_refine_ls_number_reflns 9535
_refine_ls_number_restraints 0
_refine_ls_restrained_S_all 1.079
_refine_ls_R_factor_all 0.0574
_refine_ls_R_factor_gt 0.0464
_refine_ls_shift/su_max 0.001
_refine_ls_shift/su_mean 0.000
_refine_ls_structure_factor_coef Fsqd
_refine_ls_weighting_details 'calc w=1/[\s^2^(Fo^2^)+(0.0712P)^2^+0.5849P] where P=(Fo^2^+2Fc^2^)/3'
_refine_ls_weighting_scheme calc
_refine_ls_wR_factor_gt 0.1359
_refine_ls_wR_factor_ref 0.1483
_reflns_number_gt 7945
_reflns_number_total 9535
_reflns_threshold_expression >2sigma(I)
_cod_data_source_file ic502265g_si_003.cif
_cod_data_source_block 1e
_cod_original_cell_volume 1406.47(6)
_cod_database_code 4341602
_olex2_refinement_description
;
1. Fixed Uiso
 At 1.2 times of:
  All B(H) groups, All C(H) groups
 At 1.5 times of:
  All C(H,H,H) groups
2.a Aromatic/amide H refined with riding coordinates:
 C3(H3), C4(H4), C12(H12), C11(H11), C10(H10), C5(H5), C13(H13), C6(H6)
2.b Idealised Me refined as rotating group:
 C1(H1A,H1B,H1C), C8(H8A,H8B,H8C)
2.c Boron cage BH refined with riding coordinates:
 B5(H5A), B7(H7), B1(H1), B12(H12A), B2(H2), B8(H8), B13(H13A), B21(H21),
 B3(H3A), B18(H18), B14(H14), B4(H4A), B16(H16), B22(H22), B15(H15), B20(H20),
 B10(H10A), B19(H19), B17(H17), B6(H6A), B11(H11A), B9(H9)
;

loop_
_space_group_symop_id
_space_group_symop_operation_xyz
1 'x, y, z'
2 '-x, -y, -z'

loop_
_atom_site_label
_atom_site_type_symbol
_atom_site_fract_x
_atom_site_fract_y
_atom_site_fract_z
_atom_site_U_iso_or_equiv
_atom_site_adp_type
_atom_site_occupancy
_atom_site_calc_flag
_atom_site_refinement_flags_posn
O2 O 0.31853(9) 1.27824(7) 0.46397(7) 0.01919(17) Uani 1 d .
O1 O 0.91731(9) 0.43687(7) -0.29240(6) 0.01778(16) Uani 1 d .
N1 N 0.91861(9) 0.29161(7) 0.02101(7) 0.01239(16) Uani 1 d .
N2 N 0.43566(9) 0.97156(7) 0.29464(7) 0.01290(16) Uani 1 d .
C14 C 0.47743(10) 0.85918(8) 0.23723(8) 0.01244(17) Uani 1 d .
C7 C 0.91585(10) 0.24314(8) 0.13563(8) 0.01223(17) Uani 1 d .
C2 C 0.92096(10) 0.38501(9) -0.19323(8) 0.01407(18) Uani 1 d .
C3 C 0.97029(11) 0.26799(9) -0.17970(9) 0.01548(19) Uani 1 d .
H3 H 1.0047 0.2203 -0.2428 0.019 Uiso 1 calc R
C9 C 0.35537(11) 1.18205(9) 0.40362(9) 0.01497(19) Uani 1 d .
C4 C 0.96746(11) 0.22417(9) -0.07256(9) 0.01479(19) Uani 1 d .
H4 H 0.9999 0.1463 -0.0639 0.018 Uiso 1 calc R
C12 C 0.36931(11) 0.98012(9) 0.40569(9) 0.01568(19) Uani 1 d .
H12 H 0.3510 0.9146 0.4446 0.019 Uiso 1 calc R
C11 C 0.45621(11) 1.06783(9) 0.23637(9) 0.01547(19) Uani 1 d .
H11 H 0.4973 1.0623 0.1595 0.019 Uiso 1 calc R
C10 C 0.41794(11) 1.17325(9) 0.28791(9) 0.01598(19) Uani 1 d .
H10 H 0.4334 1.2382 0.2465 0.019 Uiso 1 calc R
C5 C 0.86921(11) 0.40550(9) 0.00878(9) 0.01408(18) Uani 1 d .
H5 H 0.8343 0.4515 0.0731 0.017 Uiso 1 calc R
C13 C 0.32896(12) 1.08275(9) 0.46137(9) 0.0171(2) Uani 1 d .
H13 H 0.2841 1.0866 0.5374 0.021 Uiso 1 calc R
C6 C 0.86984(11) 0.45379(9) -0.09598(9) 0.01505(19) Uani 1 d .
H6 H 0.8365 0.5319 -0.1026 0.018 Uiso 1 calc R
B5 B 1.00226(13) 0.10477(10) 0.15047(10) 0.0165(2) Uani 1 d .
H5A H 1.0615 0.0472 0.0800 0.020 Uiso 1 calc R
B7 B 0.81868(12) 0.28534(10) 0.36530(10) 0.0158(2) Uani 1 d .
H7 H 0.7592 0.3438 0.4350 0.019 Uiso 1 calc R
B1 B 0.81772(13) 0.14263(10) 0.17886(10) 0.0159(2) Uani 1 d .
H1 H 0.7586 0.1097 0.1268 0.019 Uiso 1 calc R
B12 B 0.43524(12) 0.85344(10) 0.10836(10) 0.0151(2) Uani 1 d .
H12A H 0.3818 0.9267 0.0658 0.018 Uiso 1 calc R
B2 B 0.76536(12) 0.28489(10) 0.23517(10) 0.0144(2) Uani 1 d .
H2 H 0.6723 0.3433 0.2190 0.017 Uiso 1 calc R
B8 B 1.00304(13) 0.24701(11) 0.33601(10) 0.0167(2) Uani 1 d .
H8 H 1.0630 0.2806 0.3869 0.020 Uiso 1 calc R
B13 B 0.34764(12) 0.79045(10) 0.23199(10) 0.0159(2) Uani 1 d .
H13A H 0.2379 0.8232 0.2691 0.019 Uiso 1 calc R
B21 B 0.56709(12) 0.74453(10) 0.03300(10) 0.0158(2) Uani 1 d .
H21 H 0.5992 0.7462 -0.0600 0.019 Uiso 1 calc R
B3 B 0.91726(12) 0.33457(10) 0.24115(10) 0.0144(2) Uani 1 d .
H3A H 0.9218 0.4253 0.2290 0.017 Uiso 1 calc R
B18 B 0.42577(13) 0.64317(10) 0.23215(11) 0.0182(2) Uani 1 d .
H18 H 0.3659 0.5791 0.2686 0.022 Uiso 1 calc R
B14 B 0.46938(13) 0.73807(10) 0.31887(10) 0.0166(2) Uani 1 d .
H14 H 0.4377 0.7371 0.4119 0.020 Uiso 1 calc R
B4 B 1.06372(12) 0.22369(10) 0.18770(10) 0.0159(2) Uani 1 d .
H4A H 1.1618 0.2428 0.1410 0.019 Uiso 1 calc R
B16 B 0.61078(12) 0.84010(10) 0.11943(10) 0.0146(2) Uani 1 d .
H16 H 0.6702 0.9047 0.0839 0.018 Uiso 1 calc R
B22 B 0.56082(13) 0.61425(10) 0.10897(10) 0.0167(2) Uani 1 d .
H22 H 0.5887 0.5311 0.0653 0.020 Uiso 1 calc R
B15 B 0.63100(12) 0.77008(10) 0.24982(10) 0.0157(2) Uani 1 d .
H15 H 0.7026 0.7902 0.2981 0.019 Uiso 1 calc R
B20 B 0.68768(12) 0.69276(10) 0.12002(10) 0.0158(2) Uani 1 d .
H20 H 0.7977 0.6606 0.0836 0.019 Uiso 1 calc R
B10 B 0.90348(14) 0.05533(11) 0.27498(11) 0.0185(2) Uani 1 d .
H10A H 0.8988 -0.0354 0.2864 0.022 Uiso 1 calc R
B19 B 0.60070(13) 0.62997(10) 0.24345(10) 0.0176(2) Uani 1 d .
H19 H 0.6543 0.5575 0.2870 0.021 Uiso 1 calc R
C1 C 0.96465(14) 0.36733(11) -0.39380(9) 0.0229(2) Uani 1 d .
H1A H 0.9129 0.3085 -0.3885 0.034 Uiso 1 calc GR
H1B H 1.0605 0.3330 -0.4017 0.034 Uiso 1 calc GR
H1C H 0.9520 0.4143 -0.4586 0.034 Uiso 1 calc GR
C8 C 0.34843(14) 1.38202(10) 0.40845(11) 0.0249(2) Uani 1 d .
H8A H 0.2963 1.4020 0.3507 0.037 Uiso 1 calc GR
H8B H 0.4449 1.3702 0.3746 0.037 Uiso 1 calc GR
H8C H 0.3239 1.4428 0.4632 0.037 Uiso 1 calc GR
B17 B 0.40525(13) 0.71366(11) 0.10186(11) 0.0173(2) Uani 1 d .
H17 H 0.3326 0.6953 0.0537 0.021 Uiso 1 calc R
B6 B 0.75813(13) 0.16646(11) 0.32753(10) 0.0167(2) Uani 1 d .
H6A H 0.6593 0.1478 0.3732 0.020 Uiso 1 calc R
B11 B 0.90444(13) 0.14270(11) 0.39059(10) 0.0177(2) Uani 1 d .
H11A H 0.9006 0.1086 0.4769 0.021 Uiso 1 calc R
B9 B 1.05540(13) 0.10523(11) 0.28019(11) 0.0179(2) Uani 1 d .
H9 H 1.1492 0.0469 0.2950 0.021 Uiso 1 calc R

loop_
_atom_site_aniso_label
_atom_site_aniso_U_11
_atom_site_aniso_U_22
_atom_site_aniso_U_33
_atom_site_aniso_U_23
_atom_site_aniso_U_13
_atom_site_aniso_U_12
O2 0.0243(4) 0.0139(3) 0.0190(4) -0.0026(3) -0.0046(3) -0.0029(3)
O1 0.0221(4) 0.0196(4) 0.0117(3) 0.0009(3) -0.0028(3) -0.0056(3)
N1 0.0127(4) 0.0121(4) 0.0123(4) -0.0005(3) -0.0019(3) -0.0033(3)
N2 0.0131(4) 0.0126(4) 0.0126(4) 0.0004(3) -0.0025(3) -0.0024(3)
C14 0.0124(4) 0.0118(4) 0.0126(4) 0.0006(3) -0.0017(3) -0.0025(3)
C7 0.0122(4) 0.0119(4) 0.0122(4) 0.0000(3) -0.0021(3) -0.0021(3)
C2 0.0131(4) 0.0168(4) 0.0131(4) 0.0003(3) -0.0020(3) -0.0058(3)
C3 0.0158(5) 0.0163(4) 0.0138(4) -0.0026(3) -0.0015(3) -0.0035(4)
C9 0.0141(4) 0.0146(4) 0.0165(4) -0.0013(3) -0.0052(3) -0.0015(3)
C4 0.0149(4) 0.0134(4) 0.0155(4) -0.0024(3) -0.0022(3) -0.0025(3)
C12 0.0180(5) 0.0156(4) 0.0126(4) 0.0011(3) -0.0015(3) -0.0038(4)
C11 0.0171(5) 0.0148(4) 0.0140(4) 0.0016(3) -0.0018(3) -0.0041(4)
C10 0.0181(5) 0.0140(4) 0.0160(4) 0.0015(3) -0.0038(4) -0.0040(4)
C5 0.0157(4) 0.0121(4) 0.0139(4) -0.0010(3) -0.0022(3) -0.0025(3)
C13 0.0197(5) 0.0170(5) 0.0134(4) -0.0007(4) -0.0017(4) -0.0031(4)
C6 0.0169(5) 0.0132(4) 0.0146(4) -0.0005(3) -0.0023(3) -0.0031(3)
B5 0.0172(5) 0.0132(5) 0.0175(5) -0.0002(4) -0.0034(4) -0.0003(4)
B7 0.0144(5) 0.0184(5) 0.0135(5) -0.0004(4) -0.0022(4) -0.0021(4)
B1 0.0171(5) 0.0147(5) 0.0171(5) 0.0016(4) -0.0040(4) -0.0060(4)
B12 0.0150(5) 0.0166(5) 0.0143(5) 0.0006(4) -0.0042(4) -0.0036(4)
B2 0.0118(5) 0.0162(5) 0.0140(5) 0.0001(4) -0.0006(4) -0.0027(4)
B8 0.0150(5) 0.0205(5) 0.0149(5) 0.0000(4) -0.0043(4) -0.0035(4)
B13 0.0129(5) 0.0152(5) 0.0189(5) -0.0001(4) -0.0009(4) -0.0043(4)
B21 0.0153(5) 0.0183(5) 0.0136(5) -0.0019(4) -0.0027(4) -0.0031(4)
B3 0.0149(5) 0.0145(5) 0.0136(5) -0.0016(4) -0.0020(4) -0.0038(4)
B18 0.0172(5) 0.0138(5) 0.0220(5) -0.0004(4) 0.0007(4) -0.0045(4)
B14 0.0186(5) 0.0142(5) 0.0150(5) 0.0017(4) -0.0005(4) -0.0026(4)
B4 0.0119(5) 0.0187(5) 0.0165(5) -0.0002(4) -0.0027(4) -0.0027(4)
B16 0.0129(5) 0.0168(5) 0.0136(5) 0.0001(4) -0.0011(4) -0.0038(4)
B22 0.0149(5) 0.0159(5) 0.0191(5) -0.0020(4) -0.0026(4) -0.0033(4)
B15 0.0150(5) 0.0164(5) 0.0153(5) -0.0011(4) -0.0043(4) -0.0012(4)
B20 0.0136(5) 0.0174(5) 0.0158(5) -0.0027(4) -0.0022(4) -0.0026(4)
B10 0.0221(6) 0.0145(5) 0.0192(5) 0.0031(4) -0.0051(4) -0.0044(4)
B19 0.0186(5) 0.0147(5) 0.0180(5) 0.0000(4) -0.0034(4) -0.0008(4)
C1 0.0292(6) 0.0269(6) 0.0119(4) -0.0019(4) -0.0018(4) -0.0070(5)
C8 0.0315(6) 0.0142(5) 0.0285(6) -0.0014(4) -0.0046(5) -0.0059(4)
B17 0.0140(5) 0.0174(5) 0.0211(5) -0.0033(4) -0.0037(4) -0.0040(4)
B6 0.0152(5) 0.0195(5) 0.0162(5) 0.0034(4) -0.0033(4) -0.0058(4)
B11 0.0169(5) 0.0196(5) 0.0160(5) 0.0025(4) -0.0038(4) -0.0029(4)
B9 0.0158(5) 0.0187(5) 0.0180(5) 0.0014(4) -0.0048(4) -0.0002(4)

loop_
_atom_type_symbol
_atom_type_description
_atom_type_scat_dispersion_real
_atom_type_scat_dispersion_imag
_atom_type_scat_source
C C 0.0033 0.0016 'International Tables Vol C Tables 4.2.6.8 and 6.1.1.4'
H H 0.0000 0.0000 'International Tables Vol C Tables 4.2.6.8 and 6.1.1.4'
B B 0.0013 0.0007 'International Tables Vol C Tables 4.2.6.8 and 6.1.1.4'
N N 0.0061 0.0033 'International Tables Vol C Tables 4.2.6.8 and 6.1.1.4'
O O 0.0106 0.0060 'International Tables Vol C Tables 4.2.6.8 and 6.1.1.4'

loop_
_geom_angle_atom_site_label_1
_geom_angle_atom_site_label_2
_geom_angle_atom_site_label_3
_geom_angle
C9 O2 C8 118.44(9)
C2 O1 C1 117.90(9)
C4 N1 C7 121.02(8)
C4 N1 C5 119.32(9)
C5 N1 C7 119.65(8)
C12 N2 C14 119.98(9)
C11 N2 C14 120.71(8)
C11 N2 C12 119.23(9)
N2 C14 B12 116.39(8)
N2 C14 B13 116.39(8)
N2 C14 B14 118.51(8)
N2 C14 B16 118.31(8)
N2 C14 B15 119.12(8)
B12 C14 B13 62.90(7)
B12 C14 B14 114.69(8)
B12 C14 B16 63.03(7)
B12 C14 B15 114.83(8)
B13 C14 B14 62.82(7)
B13 C14 B16 114.94(8)
B13 C14 B15 114.81(8)
B14 C14 B15 62.38(7)
B16 C14 B14 113.93(8)
B16 C14 B15 62.32(7)
N1 C7 B5 119.43(8)
N1 C7 B1 117.90(8)
N1 C7 B2 116.51(8)
N1 C7 B3 116.99(8)
N1 C7 B4 118.25(8)
B5 C7 B4 62.45(7)
B1 C7 B5 62.81(7)
B1 C7 B3 114.57(8)
B1 C7 B4 114.79(8)
B2 C7 B5 114.50(8)
B2 C7 B1 62.70(7)
B2 C7 B3 62.75(6)
B2 C7 B4 114.72(8)
B3 C7 B5 113.99(8)
B3 C7 B4 62.50(7)
O1 C2 C3 124.86(9)
O1 C2 C6 116.73(9)
C3 C2 C6 118.41(9)
C2 C3 H3 120.3
C4 C3 C2 119.46(9)
C4 C3 H3 120.3
O2 C9 C10 125.02(10)
O2 C9 C13 116.70(9)
C13 C9 C10 118.28(9)
N1 C4 C3 121.67(9)
N1 C4 H4 119.2
C3 C4 H4 119.2
N2 C12 H12 119.2
N2 C12 C13 121.52(10)
C13 C12 H12 119.2
N2 C11 H11 119.1
N2 C11 C10 121.72(10)
C10 C11 H11 119.1
C9 C10 H10 120.3
C11 C10 C9 119.33(10)
C11 C10 H10 120.3
N1 C5 H5 119.3
N1 C5 C6 121.48(9)
C6 C5 H5 119.3
C9 C13 H13 120.1
C12 C13 C9 119.78(10)
C12 C13 H13 120.1
C2 C6 H6 120.2
C5 C6 C2 119.66(10)
C5 C6 H6 120.2
C7 B5 H5A 125.1
C7 B5 B1 58.53(6)
C7 B5 B4 58.85(6)
C7 B5 B10 104.29(8)
C7 B5 B9 104.59(8)
B1 B5 H5A 121.4
B4 B5 H5A 121.3
B4 B5 B1 108.29(8)
B10 B5 H5A 122.3
B10 B5 B1 59.74(7)
B10 B5 B4 108.36(8)
B9 B5 H5A 122.1
B9 B5 B1 108.50(8)
B9 B5 B4 59.78(7)
B9 B5 B10 60.76(7)
B2 B7 H7 121.5
B2 B7 B8 108.12(8)
B2 B7 B6 59.67(7)
B2 B7 B11 107.75(8)
B8 B7 H7 122.0
B3 B7 H7 121.7
B3 B7 B2 60.78(7)
B3 B7 B8 59.50(7)
B3 B7 B6 108.09(8)
B3 B7 B11 107.49(8)
B6 B7 H7 121.9
B6 B7 B8 107.71(8)
B6 B7 B11 59.93(7)
B11 B7 H7 122.1
B11 B7 B8 59.77(7)
C7 B1 B5 58.65(6)
C7 B1 H1 125.1
C7 B1 B2 58.60(6)
C7 B1 B10 104.20(8)
C7 B1 B6 104.02(8)
B5 B1 H1 121.7
B2 B1 B5 107.74(8)
B2 B1 H1 121.7
B10 B1 B5 59.50(7)
B10 B1 H1 122.6
B10 B1 B2 107.66(8)
B10 B1 B6 60.14(7)
B6 B1 B5 107.46(8)
B6 B1 H1 122.8
B6 B1 B2 59.48(7)
C14 B12 H12A 125.0
C14 B12 B13 58.64(6)
C14 B12 B21 104.28(8)
C14 B12 B16 58.71(6)
C14 B12 B17 104.44(8)
B13 B12 H12A 121.6
B13 B12 B16 107.91(8)
B21 B12 H12A 122.5
B21 B12 B13 107.90(8)
B21 B12 B16 59.50(7)
B21 B12 B17 60.36(7)
B16 B12 H12A 121.6
B17 B12 H12A 122.4
B17 B12 B13 59.74(7)
B17 B12 B16 107.88(8)
C7 B2 B7 104.52(8)
C7 B2 B1 58.69(6)
C7 B2 H2 124.9
C7 B2 B3 58.73(6)
C7 B2 B6 104.48(8)
B7 B2 B1 108.45(8)
B7 B2 H2 122.3
B7 B2 B3 59.38(7)
B1 B2 H2 121.2
B1 B2 B3 107.98(8)
B3 B2 H2 121.8
B6 B2 B7 60.41(7)
B6 B2 B1 59.99(7)
B6 B2 H2 122.4
B6 B2 B3 107.57(8)
B7 B8 H8 121.8
B3 B8 B7 59.53(7)
B3 B8 H8 121.7
B3 B8 B4 60.66(7)
B3 B8 B11 107.72(8)
B3 B8 B9 108.17(8)
B4 B8 B7 108.24(8)
B4 B8 H8 121.5
B4 B8 B11 108.04(9)
B4 B8 B9 59.77(7)
B11 B8 B7 60.04(7)
B11 B8 H8 121.8
B9 B8 B7 108.13(9)
B9 B8 H8 121.7
B9 B8 B11 60.14(7)
C14 B13 B12 58.46(6)
C14 B13 H13A 125.0
C14 B13 B18 104.42(8)
C14 B13 B14 58.82(6)
C14 B13 B17 104.29(8)
B12 B13 H13A 121.6
B12 B13 B14 107.79(8)
B18 B13 B12 108.04(8)
B18 B13 H13A 122.4
B18 B13 B14 59.40(7)
B18 B13 B17 60.46(7)
B14 B13 H13A 121.7
B17 B13 B12 59.72(7)
B17 B13 H13A 122.5
B17 B13 B14 107.71(8)
B12 B21 H21 121.4
B12 B21 B22 107.96(8)
B12 B21 B20 108.49(8)
B12 B21 B17 59.89(7)
B16 B21 B12 60.91(7)
B16 B21 H21 121.4
B16 B21 B22 107.96(8)
B16 B21 B20 59.70(7)
B16 B21 B17 108.62(8)
B22 B21 H21 121.9
B22 B21 B20 60.09(7)
B22 B21 B17 59.95(7)
B20 B21 H21 121.6
B17 B21 H21 121.6
B17 B21 B20 108.24(8)
C7 B3 B7 104.73(8)
C7 B3 B2 58.52(6)
C7 B3 B8 104.81(8)
C7 B3 H3A 125.0
C7 B3 B4 58.83(6)
B7 B3 B2 59.84(7)
B7 B3 H3A 121.9
B7 B3 B4 108.81(8)
B2 B3 H3A 121.5
B8 B3 B7 60.97(7)
B8 B3 B2 108.55(8)
B8 B3 H3A 121.9
B8 B3 B4 59.93(7)
B4 B3 B2 108.20(8)
B4 B3 H3A 121.2
B13 B18 H18 121.3
B13 B18 B22 107.97(8)
B13 B18 B19 108.44(8)
B13 B18 B17 59.86(7)
B14 B18 B13 60.92(7)
B14 B18 H18 121.6
B14 B18 B22 107.70(9)
B14 B18 B19 59.46(7)
B14 B18 B17 108.43(8)
B22 B18 H18 121.9
B22 B18 B19 60.12(7)
B22 B18 B17 59.96(7)
B19 B18 H18 121.7
B17 B18 H18 121.6
B17 B18 B19 108.22(8)
C14 B14 B13 58.35(6)
C14 B14 B18 104.28(8)
C14 B14 H14 125.1
C14 B14 B15 58.84(6)
C14 B14 B19 104.90(8)
B13 B14 H14 121.5
B18 B14 B13 59.68(7)
B18 B14 H14 122.2
B18 B14 B15 108.71(8)
B15 B14 B13 108.18(8)
B15 B14 H14 121.1
B19 B14 B13 108.63(9)
B19 B14 B18 60.94(7)
B19 B14 H14 121.7
B19 B14 B15 60.14(7)
C7 B4 B5 58.70(6)
C7 B4 B8 104.28(8)
C7 B4 B3 58.67(6)
C7 B4 H4A 124.9
C7 B4 B9 104.34(8)
B5 B4 B3 107.78(8)
B5 B4 H4A 121.6
B8 B4 B5 107.80(8)
B8 B4 B3 59.40(7)
B8 B4 H4A 122.6
B3 B4 H4A 121.8
B9 B4 B5 59.61(7)
B9 B4 B8 60.29(7)
B9 B4 B3 107.59(8)
B9 B4 H4A 122.5
C14 B16 B12 58.25(6)
C14 B16 B21 104.00(8)
C14 B16 H16 125.2
C14 B16 B15 58.95(6)
C14 B16 B20 104.55(8)
B12 B16 H16 121.7
B21 B16 B12 59.60(7)
B21 B16 H16 122.4
B21 B16 B15 108.31(8)
B15 B16 B12 108.10(8)
B15 B16 H16 121.2
B20 B16 B12 108.12(8)
B20 B16 B21 60.56(7)
B20 B16 H16 122.2
B20 B16 B15 59.91(7)
B21 B22 H22 121.7
B21 B22 B20 60.04(7)
B21 B22 B19 108.07(8)
B18 B22 B21 108.13(8)
B18 B22 H22 121.5
B18 B22 B20 108.14(8)
B18 B22 B19 60.27(7)
B18 B22 B17 60.23(7)
B20 B22 H22 121.7
B20 B22 B19 59.89(7)
B19 B22 H22 121.5
B17 B22 B21 60.07(7)
B17 B22 H22 121.4
B17 B22 B20 108.30(8)
B17 B22 B19 108.55(8)
C14 B15 B14 58.78(6)
C14 B15 B16 58.72(6)
C14 B15 H15 125.0
C14 B15 B20 104.17(8)
C14 B15 B19 104.21(8)
B14 B15 H15 121.7
B16 B15 B14 108.02(8)
B16 B15 H15 121.4
B20 B15 B14 107.46(8)
B20 B15 B16 59.65(7)
B20 B15 H15 122.7
B20 B15 B19 60.25(7)
B19 B15 B14 59.29(7)
B19 B15 B16 107.96(8)
B19 B15 H15 122.6
B21 B20 B22 59.86(7)
B21 B20 H20 121.8
B16 B20 B21 59.74(7)
B16 B20 B22 107.81(8)
B16 B20 B15 60.44(7)
B16 B20 H20 121.6
B16 B20 B19 108.40(8)
B22 B20 H20 121.9
B15 B20 B21 108.08(8)
B15 B20 B22 108.00(8)
B15 B20 H20 121.6
B15 B20 B19 60.01(7)
B19 B20 B21 108.10(8)
B19 B20 B22 60.11(7)
B19 B20 H20 121.5
B5 B10 B1 60.76(7)
B5 B10 H10A 121.6
B5 B10 B6 108.37(8)
B5 B10 B11 107.82(9)
B5 B10 B9 59.56(7)
B1 B10 H10A 121.2
B1 B10 B6 60.04(7)
B1 B10 B11 108.30(8)
B1 B10 B9 108.36(8)
B6 B10 H10A 121.6
B6 B10 B11 60.04(7)
B6 B10 B9 107.97(9)
B11 B10 H10A 121.8
B11 B10 B9 59.95(7)
B9 B10 H10A 121.9
B18 B19 H19 122.0
B14 B19 B18 59.59(7)
B14 B19 B22 107.39(9)
B14 B19 B15 60.57(7)
B14 B19 B20 108.06(8)
B14 B19 H19 121.7
B22 B19 B18 59.61(7)
B22 B19 H19 122.1
B15 B19 B18 107.98(8)
B15 B19 B22 107.70(8)
B15 B19 B20 59.74(7)
B15 B19 H19 121.6
B20 B19 B18 107.70(9)
B20 B19 B22 60.00(7)
B20 B19 H19 121.8
O1 C1 H1A 109.5
O1 C1 H1B 109.5
O1 C1 H1C 109.5
H1A C1 H1B 109.5
H1A C1 H1C 109.5
H1B C1 H1C 109.5
O2 C8 H8A 109.5
O2 C8 H8B 109.5
O2 C8 H8C 109.5
H8A C8 H8B 109.5
H8A C8 H8C 109.5
H8B C8 H8C 109.5
B12 B17 B13 60.54(7)
B12 B17 B21 59.75(7)
B12 B17 B18 108.07(8)
B12 B17 B22 107.89(8)
B12 B17 H17 121.6
B13 B17 B21 108.05(8)
B13 B17 B18 59.68(7)
B13 B17 B22 107.71(9)
B13 B17 H17 121.7
B21 B17 B18 107.75(9)
B21 B17 H17 121.8
B18 B17 H17 121.9
B22 B17 B21 59.99(7)
B22 B17 B18 59.82(7)
B22 B17 H17 121.9
B7 B6 H6A 121.5
B7 B6 B11 60.19(7)
B1 B6 B7 108.49(8)
B1 B6 B10 59.83(7)
B1 B6 H6A 121.5
B1 B6 B11 108.18(8)
B2 B6 B7 59.92(7)
B2 B6 B1 60.53(7)
B2 B6 B10 108.24(8)
B2 B6 H6A 121.5
B2 B6 B11 108.16(8)
B10 B6 B7 108.29(9)
B10 B6 H6A 121.7
B10 B6 B11 60.10(7)
B11 B6 H6A 121.6
B7 B11 H11A 121.7
B8 B11 B7 60.19(7)
B8 B11 B10 107.97(8)
B8 B11 B6 107.99(8)
B8 B11 H11A 121.7
B8 B11 B9 59.85(7)
B10 B11 B7 107.84(8)
B10 B11 H11A 121.8
B10 B11 B9 60.16(7)
B6 B11 B7 59.87(7)
B6 B11 B10 59.85(7)
B6 B11 H11A 121.8
B6 B11 B9 107.99(9)
B9 B11 B7 108.02(8)
B9 B11 H11A 121.7
B5 B9 B8 108.32(8)
B5 B9 B4 60.61(7)
B5 B9 B10 59.68(7)
B5 B9 B11 107.87(9)
B5 B9 H9 121.6
B8 B9 B10 107.89(9)
B8 B9 B11 60.01(7)
B8 B9 H9 121.7
B4 B9 B8 59.94(7)
B4 B9 B10 108.16(8)
B4 B9 B11 108.08(8)
B4 B9 H9 121.4
B10 B9 H9 121.9
B11 B9 B10 59.89(7)
B11 B9 H9 121.8

loop_
_geom_bond_atom_site_label_1
_geom_bond_atom_site_label_2
_geom_bond_distance
O2 C9 1.3298(12)
O2 C8 1.4459(14)
O1 C2 1.3300(13)
O1 C1 1.4440(13)
N1 C7 1.4757(13)
N1 C4 1.3558(13)
N1 C5 1.3623(13)
N2 C14 1.4767(13)
N2 C12 1.3605(13)
N2 C11 1.3561(13)
C14 B12 1.7137(15)
C14 B13 1.7169(16)
C14 B14 1.7255(15)
C14 B16 1.7222(15)
C14 B15 1.7264(16)
C7 B5 1.7229(15)
C7 B1 1.7207(16)
C7 B2 1.7191(15)
C7 B3 1.7228(15)
C7 B4 1.7257(16)
C2 C3 1.3990(15)
C2 C6 1.4007(14)
C3 H3 0.9300
C3 C4 1.3728(14)
C9 C10 1.4015(15)
C9 C13 1.3996(15)
C4 H4 0.9300
C12 H12 0.9300
C12 C13 1.3663(14)
C11 H11 0.9300
C11 C10 1.3731(14)
C10 H10 0.9300
C5 H5 0.9300
C5 C6 1.3685(14)
C13 H13 0.9300
C6 H6 0.9300
B5 H5A 1.1000
B5 B1 1.7946(17)
B5 B4 1.7877(17)
B5 B10 1.7721(18)
B5 B9 1.7698(18)
B7 H7 1.1000
B7 B2 1.7754(17)
B7 B8 1.7927(17)
B7 B3 1.7670(17)
B7 B6 1.7843(18)
B7 B11 1.7900(17)
B1 H1 1.1000
B1 B2 1.7897(17)
B1 B10 1.7764(18)
B1 B6 1.7801(17)
B12 H12A 1.1000
B12 B13 1.7899(17)
B12 B21 1.7728(17)
B12 B16 1.7961(17)
B12 B17 1.7752(17)
B2 H2 1.1000
B2 B3 1.7920(17)
B2 B6 1.7709(17)
B8 H8 1.1000
B8 B3 1.7666(17)
B8 B4 1.7762(17)
B8 B11 1.7853(18)
B8 B9 1.7823(18)
B13 H13A 1.1000
B13 B18 1.7722(17)
B13 B14 1.7941(18)
B13 B17 1.7755(17)
B21 H21 1.1000
B21 B16 1.7710(17)
B21 B22 1.7823(18)
B21 B20 1.7855(17)
B21 B17 1.7836(17)
B3 H3A 1.1000
B3 B4 1.7891(16)
B18 H18 1.1000
B18 B14 1.7670(18)
B18 B22 1.7790(17)
B18 B19 1.7910(18)
B18 B17 1.7863(19)
B14 H14 1.1000
B14 B15 1.7877(17)
B14 B19 1.7646(17)
B4 H4A 1.1000
B4 B9 1.7730(18)
B16 H16 1.1000
B16 B15 1.7845(17)
B16 B20 1.7703(17)
B22 H22 1.1000
B22 B20 1.7864(17)
B22 B19 1.7883(18)
B22 B17 1.7815(18)
B15 H15 1.1000
B15 B20 1.7751(17)
B15 B19 1.7800(18)
B20 H20 1.1000
B20 B19 1.7844(17)
B10 H10A 1.1000
B10 B6 1.7819(18)
B10 B11 1.7864(18)
B10 B9 1.7913(19)
B19 H19 1.1000
C1 H1A 0.9600
C1 H1B 0.9600
C1 H1C 0.9600
C8 H8A 0.9600
C8 H8B 0.9600
C8 H8C 0.9600
B17 H17 1.1000
B6 H6A 1.1000
B6 B11 1.7853(18)
B11 H11A 1.1000
B11 B9 1.7875(18)
B9 H9 1.1000

loop_
_geom_torsion_atom_site_label_1
_geom_torsion_atom_site_label_2
_geom_torsion_atom_site_label_3
_geom_torsion_atom_site_label_4
_geom_torsion
O2 C9 C10 C11 177.32(10)
O2 C9 C13 C12 -177.30(10)
O1 C2 C3 C4 -179.35(10)
O1 C2 C6 C5 179.27(10)
N1 C7 B5 B1 -108.32(10)
N1 C7 B5 B4 108.58(10)
N1 C7 B5 B10 -148.36(9)
N1 C7 B5 B9 148.67(9)
N1 C7 B1 B5 110.68(9)
N1 C7 B1 B2 -107.17(9)
N1 C7 B1 B10 150.59(8)
N1 C7 B1 B6 -147.20(8)
N1 C7 B2 B7 -147.65(8)
N1 C7 B2 B1 109.34(9)
N1 C7 B2 B3 -108.28(9)
N1 C7 B2 B6 149.72(8)
N1 C7 B3 B7 147.18(8)
N1 C7 B3 B2 107.53(9)
N1 C7 B3 B8 -149.53(8)
N1 C7 B3 B4 -109.49(9)
N1 C7 B4 B5 -110.42(9)
N1 C7 B4 B8 147.20(8)
N1 C7 B4 B3 107.53(9)
N1 C7 B4 B9 -150.37(8)
N1 C5 C6 C2 0.65(16)
N2 C14 B12 B13 -107.67(9)
N2 C14 B12 B21 149.84(8)
N2 C14 B12 B16 109.97(9)
N2 C14 B12 B17 -147.64(8)
N2 C14 B13 B12 107.66(9)
N2 C14 B13 B18 -149.79(8)
N2 C14 B13 B14 -110.14(9)
N2 C14 B13 B17 147.58(8)
N2 C14 B14 B13 106.84(9)
N2 C14 B14 B18 146.61(9)
N2 C14 B14 B15 -109.93(10)
N2 C14 B14 B19 -150.19(9)
N2 C14 B16 B12 -106.99(9)
N2 C14 B16 B21 -146.85(9)
N2 C14 B16 B15 109.98(10)
N2 C14 B16 B20 150.45(8)
N2 C14 B15 B14 108.98(10)
N2 C14 B15 B16 -108.71(9)
N2 C14 B15 B20 -148.97(9)
N2 C14 B15 B19 148.67(8)
N2 C12 C13 C9 0.28(17)
N2 C11 C10 C9 -0.32(16)
C14 N2 C12 C13 -179.87(10)
C14 N2 C11 C10 179.86(10)
C14 B12 B13 B18 -96.17(9)
C14 B12 B13 B14 -33.41(7)
C14 B12 B13 B17 -133.93(8)
C14 B12 B21 B16 -39.48(7)
C14 B12 B21 B22 61.51(10)
C14 B12 B21 B20 -2.11(11)
C14 B12 B21 B17 98.70(9)
C14 B12 B16 B21 133.87(8)
C14 B12 B16 B15 32.83(7)
C14 B12 B16 B20 96.22(8)
C14 B12 B17 B13 39.42(7)
C14 B12 B17 B21 -98.42(8)
C14 B12 B17 B18 2.00(10)
C14 B12 B17 B22 -61.23(10)
C14 B13 B18 B14 39.37(7)
C14 B13 B18 B22 -61.31(10)
C14 B13 B18 B19 2.33(11)
C14 B13 B18 B17 -98.47(8)
C14 B13 B14 B18 -134.11(8)
C14 B13 B14 B15 -32.63(7)
C14 B13 B14 B19 -96.38(9)
C14 B13 B17 B12 -39.30(7)
C14 B13 B17 B21 -1.73(11)
C14 B13 B17 B18 98.68(9)
C14 B13 B17 B22 61.65(10)
C14 B14 B15 B16 -33.33(7)
C14 B14 B15 B20 -96.28(9)
C14 B14 B15 B19 -133.93(9)
C14 B14 B19 B18 -98.29(9)
C14 B14 B19 B22 -61.28(10)
C14 B14 B19 B15 39.62(8)
C14 B14 B19 B20 2.05(11)
C14 B16 B15 B14 33.36(7)
C14 B16 B15 B20 133.44(8)
C14 B16 B15 B19 96.03(9)
C14 B16 B20 B21 98.08(8)
C14 B16 B20 B22 61.01(10)
C14 B16 B20 B15 -39.99(7)
C14 B16 B20 B19 -2.58(11)
C14 B15 B20 B21 2.41(11)
C14 B15 B20 B16 39.79(7)
C14 B15 B20 B22 -60.90(10)
C14 B15 B20 B19 -98.47(9)
C14 B15 B19 B18 -2.01(11)
C14 B15 B19 B14 -39.44(8)
C14 B15 B19 B22 60.94(10)
C14 B15 B19 B20 98.40(8)
C7 N1 C4 C3 179.80(9)
C7 N1 C5 C6 -179.96(9)
C7 B5 B1 B2 -33.35(7)
C7 B5 B1 B10 -133.79(9)
C7 B5 B1 B6 -96.07(9)
C7 B5 B4 B8 96.19(9)
C7 B5 B4 B3 33.48(7)
C7 B5 B4 B9 133.84(8)
C7 B5 B10 B1 39.45(8)
C7 B5 B10 B6 1.54(11)
C7 B5 B10 B11 -61.97(10)
C7 B5 B10 B9 -98.94(9)
C7 B5 B9 B8 -2.01(11)
C7 B5 B9 B4 -39.64(7)
C7 B5 B9 B10 98.42(9)
C7 B5 B9 B11 61.47(10)
C7 B1 B2 B7 -96.11(8)
C7 B1 B2 B3 -33.26(7)
C7 B1 B2 B6 -133.58(9)
C7 B1 B10 B5 -39.49(7)
C7 B1 B10 B6 98.22(8)
C7 B1 B10 B11 61.13(10)
C7 B1 B10 B9 -2.38(11)
C7 B1 B6 B7 2.35(11)
C7 B1 B6 B2 39.60(7)
C7 B1 B6 B10 -98.52(9)
C7 B1 B6 B11 -61.43(10)
C7 B2 B3 B7 -134.47(8)
C7 B2 B3 B8 -96.36(8)
C7 B2 B3 B4 -32.84(7)
C7 B2 B6 B7 98.70(8)
C7 B2 B6 B1 -39.74(8)
C7 B2 B6 B10 -2.31(11)
C7 B2 B6 B11 61.31(10)
C7 B3 B4 B5 -33.49(7)
C7 B3 B4 B8 -134.05(9)
C7 B3 B4 B9 -96.38(9)
C7 B4 B9 B5 39.50(7)
C7 B4 B9 B8 -98.46(8)
C7 B4 B9 B10 2.12(11)
C7 B4 B9 B11 -61.25(10)
C2 C3 C4 N1 -0.36(16)
C3 C2 C6 C5 -0.06(15)
C4 N1 C7 B5 11.31(14)
C4 N1 C7 B1 -61.54(12)
C4 N1 C7 B2 -133.14(10)
C4 N1 C7 B3 155.53(9)
C4 N1 C7 B4 83.86(12)
C4 N1 C5 C6 -1.09(15)
C12 N2 C14 B12 131.38(10)
C12 N2 C14 B13 60.14(12)
C12 N2 C14 B14 -11.76(14)
C12 N2 C14 B16 -156.54(9)
C12 N2 C14 B15 -84.23(12)
C12 N2 C11 C10 3.30(16)
C11 N2 C14 B12 -45.15(13)
C11 N2 C14 B13 -116.40(10)
C11 N2 C14 B14 171.70(9)
C11 N2 C14 B16 26.92(13)
C11 N2 C14 B15 99.24(11)
C11 N2 C12 C13 -3.28(16)
C10 C9 C13 C12 2.68(16)
C5 N1 C7 B5 -169.84(9)
C5 N1 C7 B1 117.31(10)
C5 N1 C7 B2 45.71(12)
C5 N1 C7 B3 -25.62(13)
C5 N1 C7 B4 -97.29(11)
C5 N1 C4 C3 0.94(15)
C13 C9 C10 C11 -2.65(16)
C6 C2 C3 C4 -0.09(15)
B5 C7 B1 B2 142.16(8)
B5 C7 B1 B10 39.91(8)
B5 C7 B1 B6 102.12(9)
B5 C7 B2 B7 66.16(10)
B5 C7 B2 B1 -36.85(8)
B5 C7 B2 B3 105.54(9)
B5 C7 B2 B6 3.54(11)
B5 C7 B3 B7 -66.70(10)
B5 C7 B3 B2 -106.34(9)
B5 C7 B3 B8 -3.41(11)
B5 C7 B3 B4 36.64(8)
B5 C7 B4 B8 -102.39(9)
B5 C7 B4 B3 -142.05(8)
B5 C7 B4 B9 -39.95(8)
B5 B1 B2 C7 33.37(7)
B5 B1 B2 B7 -62.74(10)
B5 B1 B2 B3 0.11(11)
B5 B1 B2 B6 -100.20(9)
B5 B1 B10 B6 137.71(9)
B5 B1 B10 B11 100.62(9)
B5 B1 B10 B9 37.10(8)
B5 B1 B6 B7 63.43(10)
B5 B1 B6 B2 100.68(9)
B5 B1 B6 B10 -37.43(8)
B5 B1 B6 B11 -0.35(11)
B5 B4 B9 B8 -137.97(9)
B5 B4 B9 B10 -37.39(8)
B5 B4 B9 B11 -100.75(9)
B5 B10 B6 B7 -62.97(11)
B5 B10 B6 B1 38.22(8)
B5 B10 B6 B2 0.49(12)
B5 B10 B6 B11 -100.41(10)
B5 B10 B11 B7 64.17(11)
B5 B10 B11 B8 0.57(11)
B5 B10 B11 B6 101.36(9)
B5 B10 B11 B9 -36.79(8)
B5 B10 B9 B8 101.18(9)
B5 B10 B9 B4 37.80(8)
B5 B10 B9 B11 138.59(9)
B7 B2 B3 C7 134.47(8)
B7 B2 B3 B8 38.11(8)
B7 B2 B3 B4 101.63(9)
B7 B2 B6 B1 -138.44(9)
B7 B2 B6 B10 -101.01(9)
B7 B2 B6 B11 -37.38(8)
B7 B8 B3 C7 -98.86(8)
B7 B8 B3 B2 -37.61(8)
B7 B8 B3 B4 -138.36(9)
B7 B8 B4 C7 -2.22(11)
B7 B8 B4 B5 -63.45(10)
B7 B8 B4 B3 37.08(8)
B7 B8 B4 B9 -100.79(9)
B7 B8 B11 B10 100.68(9)
B7 B8 B11 B6 37.41(8)
B7 B8 B11 B9 138.18(9)
B7 B8 B9 B5 63.05(11)
B7 B8 B9 B4 100.97(9)
B7 B8 B9 B10 -0.08(11)
B7 B8 B9 B11 -37.44(8)
B7 B3 B4 C7 96.19(9)
B7 B3 B4 B5 62.70(10)
B7 B3 B4 B8 -37.86(8)
B7 B3 B4 B9 -0.19(11)
B7 B6 B11 B8 -37.55(8)
B7 B6 B11 B10 -138.30(9)
B7 B6 B11 B9 -100.82(9)
B7 B11 B9 B5 -63.79(11)
B7 B11 B9 B8 37.48(8)
B7 B11 B9 B4 0.29(12)
B7 B11 B9 B10 -100.65(9)
B1 C7 B5 B4 -143.11(8)
B1 C7 B5 B10 -40.04(8)
B1 C7 B5 B9 -103.01(9)
B1 C7 B2 B7 103.01(9)
B1 C7 B2 B3 142.39(8)
B1 C7 B2 B6 40.39(8)
B1 C7 B3 B7 3.04(11)
B1 C7 B3 B2 -36.61(8)
B1 C7 B3 B8 66.33(10)
B1 C7 B3 B4 106.37(9)
B1 C7 B4 B5 36.03(8)
B1 C7 B4 B8 -66.35(10)
B1 C7 B4 B3 -106.02(9)
B1 C7 B4 B9 -3.92(11)
B1 B5 B4 C7 -32.64(7)
B1 B5 B4 B8 63.56(10)
B1 B5 B4 B3 0.84(11)
B1 B5 B4 B9 101.20(9)
B1 B5 B10 B6 -37.90(8)
B1 B5 B10 B11 -101.42(9)
B1 B5 B10 B9 -138.39(9)
B1 B5 B9 B8 -63.22(11)
B1 B5 B9 B4 -100.84(9)
B1 B5 B9 B10 37.22(8)
B1 B5 B9 B11 0.27(11)
B1 B2 B3 C7 33.25(7)
B1 B2 B3 B7 -101.22(9)
B1 B2 B3 B8 -63.11(10)
B1 B2 B3 B4 0.41(11)
B1 B2 B6 B7 138.44(9)
B1 B2 B6 B10 37.43(8)
B1 B2 B6 B11 101.05(9)
B1 B10 B6 B7 -101.19(9)
B1 B10 B6 B2 -37.74(8)
B1 B10 B6 B11 -138.64(9)
B1 B10 B11 B7 -0.11(12)
B1 B10 B11 B8 -63.70(11)
B1 B10 B11 B6 37.09(8)
B1 B10 B11 B9 -101.06(9)
B1 B10 B9 B5 -37.63(8)
B1 B10 B9 B8 63.55(11)
B1 B10 B9 B4 0.17(11)
B1 B10 B9 B11 100.96(9)
B1 B6 B11 B7 101.33(9)
B1 B6 B11 B8 63.79(11)
B1 B6 B11 B10 -36.96(8)
B1 B6 B11 B9 0.52(11)
B12 C14 B13 B18 102.55(9)
B12 C14 B13 B14 142.20(8)
B12 C14 B13 B17 39.92(8)
B12 C14 B14 B13 -36.90(8)
B12 C14 B14 B18 2.86(11)
B12 C14 B14 B15 106.33(9)
B12 C14 B14 B19 66.06(11)
B12 C14 B16 B21 -39.86(8)
B12 C14 B16 B15 -143.02(8)
B12 C14 B16 B20 -102.55(9)
B12 C14 B15 B14 -106.10(9)
B12 C14 B15 B16 36.21(8)
B12 C14 B15 B20 -4.05(11)
B12 C14 B15 B19 -66.41(10)
B12 B13 B18 B14 100.41(9)
B12 B13 B18 B22 -0.27(12)
B12 B13 B18 B19 63.37(11)
B12 B13 B18 B17 -37.43(8)
B12 B13 B14 C14 33.27(7)
B12 B13 B14 B18 -100.84(9)
B12 B13 B14 B15 0.64(11)
B12 B13 B14 B19 -63.11(10)
B12 B13 B17 B21 37.57(8)
B12 B13 B17 B18 137.99(9)
B12 B13 B17 B22 100.95(9)
B12 B21 B16 C14 39.19(7)
B12 B21 B16 B15 100.68(9)
B12 B21 B16 B20 138.19(8)
B12 B21 B22 B18 -0.51(11)
B12 B21 B22 B20 -101.43(9)
B12 B21 B22 B19 -64.28(10)
B12 B21 B22 B17 37.16(8)
B12 B21 B20 B16 -37.89(8)
B12 B21 B20 B22 100.53(9)
B12 B21 B20 B15 -0.20(11)
B12 B21 B20 B19 63.28(10)
B12 B21 B17 B13 -37.93(8)
B12 B21 B17 B18 -100.97(9)
B12 B21 B17 B22 -138.37(9)
B12 B16 B15 C14 -32.56(7)
B12 B16 B15 B14 0.80(11)
B12 B16 B15 B20 100.89(9)
B12 B16 B15 B19 63.47(10)
B12 B16 B20 B21 37.23(8)
B12 B16 B20 B22 0.16(11)
B12 B16 B20 B15 -100.85(9)
B12 B16 B20 B19 -63.43(10)
B2 C7 B5 B1 36.81(8)
B2 C7 B5 B4 -106.30(9)
B2 C7 B5 B10 -3.24(11)
B2 C7 B5 B9 -66.20(10)
B2 C7 B1 B5 -142.16(8)
B2 C7 B1 B10 -102.25(9)
B2 C7 B1 B6 -40.04(8)
B2 C7 B3 B7 39.65(8)
B2 C7 B3 B8 102.94(9)
B2 C7 B3 B4 142.98(8)
B2 C7 B4 B5 105.95(9)
B2 C7 B4 B8 3.56(11)
B2 C7 B4 B3 -36.11(8)
B2 C7 B4 B9 65.99(10)
B2 B7 B8 B3 37.91(8)
B2 B7 B8 B4 0.33(11)
B2 B7 B8 B11 -100.41(9)
B2 B7 B8 B9 -62.93(10)
B2 B7 B3 C7 -39.00(7)
B2 B7 B3 B8 -138.00(9)
B2 B7 B3 B4 -100.59(9)
B2 B7 B6 B1 37.52(8)
B2 B7 B6 B10 100.92(9)
B2 B7 B6 B11 138.33(8)
B2 B7 B11 B8 101.04(9)
B2 B7 B11 B10 0.13(11)
B2 B7 B11 B6 -37.05(8)
B2 B7 B11 B9 63.71(11)
B2 B1 B10 B5 -100.58(9)
B2 B1 B10 B6 37.13(8)
B2 B1 B10 B11 0.04(11)
B2 B1 B10 B9 -63.48(10)
B2 B1 B6 B7 -37.25(8)
B2 B1 B6 B10 -138.11(9)
B2 B1 B6 B11 -101.03(9)
B2 B3 B4 C7 32.72(7)
B2 B3 B4 B5 -0.77(11)
B2 B3 B4 B8 -101.33(9)
B2 B3 B4 B9 -63.66(10)
B2 B6 B11 B7 37.26(8)
B2 B6 B11 B8 -0.28(11)
B2 B6 B11 B10 -101.03(9)
B2 B6 B11 B9 -63.55(11)
B8 B7 B2 C7 1.71(10)
B8 B7 B2 B1 63.06(10)
B8 B7 B2 B3 -37.35(8)
B8 B7 B2 B6 100.34(9)
B8 B7 B3 C7 99.00(8)
B8 B7 B3 B2 138.00(9)
B8 B7 B3 B4 37.41(8)
B8 B7 B6 B1 -63.52(10)
B8 B7 B6 B2 -101.03(9)
B8 B7 B6 B10 -0.11(11)
B8 B7 B6 B11 37.29(8)
B8 B7 B11 B10 -100.91(9)
B8 B7 B11 B6 -138.09(9)
B8 B7 B11 B9 -37.33(8)
B8 B3 B4 C7 134.05(9)
B8 B3 B4 B5 100.56(9)
B8 B3 B4 B9 37.67(8)
B8 B4 B9 B5 137.97(9)
B8 B4 B9 B10 100.58(9)
B8 B4 B9 B11 37.21(8)
B8 B11 B9 B5 -101.26(9)
B8 B11 B9 B4 -37.19(8)
B8 B11 B9 B10 -138.12(9)
B13 C14 B12 B21 -102.49(9)
B13 C14 B12 B16 -142.35(8)
B13 C14 B12 B17 -39.97(8)
B13 C14 B14 B18 39.76(8)
B13 C14 B14 B15 143.23(8)
B13 C14 B14 B19 102.96(9)
B13 C14 B16 B12 36.84(8)
B13 C14 B16 B21 -3.01(11)
B13 C14 B16 B15 -106.18(9)
B13 C14 B16 B20 -65.71(10)
B13 C14 B15 B14 -35.92(8)
B13 C14 B15 B16 106.38(9)
B13 C14 B15 B20 66.13(10)
B13 C14 B15 B19 3.77(11)
B13 B12 B21 B16 -100.65(9)
B13 B12 B21 B22 0.34(11)
B13 B12 B21 B20 -63.28(10)
B13 B12 B21 B17 37.53(8)
B13 B12 B16 C14 -33.24(7)
B13 B12 B16 B21 100.63(9)
B13 B12 B16 B15 -0.41(11)
B13 B12 B16 B20 62.98(10)
B13 B12 B17 B21 -137.85(9)
B13 B12 B17 B18 -37.42(8)
B13 B12 B17 B22 -100.65(9)
B13 B18 B14 C14 -39.11(7)
B13 B18 B14 B15 -100.58(9)
B13 B18 B14 B19 -138.44(9)
B13 B18 B22 B21 0.48(12)
B13 B18 B22 B20 64.02(11)
B13 B18 B22 B19 101.37(9)
B13 B18 B22 B17 -37.12(8)
B13 B18 B19 B14 37.67(8)
B13 B18 B19 B22 -100.58(9)
B13 B18 B19 B15 -0.20(11)
B13 B18 B19 B20 -63.29(10)
B13 B18 B17 B12 37.81(8)
B13 B18 B17 B21 100.94(9)
B13 B18 B17 B22 138.41(9)
B13 B14 B15 C14 32.44(7)
B13 B14 B15 B16 -0.89(11)
B13 B14 B15 B20 -63.84(10)
B13 B14 B15 B19 -101.49(9)
B13 B14 B19 B18 -37.18(8)
B13 B14 B19 B22 -0.18(11)
B13 B14 B19 B15 100.72(9)
B13 B14 B19 B20 63.15(11)
B21 B12 B13 C14 96.13(9)
B21 B12 B13 B18 -0.04(11)
B21 B12 B13 B14 62.71(10)
B21 B12 B13 B17 -37.81(8)
B21 B12 B16 C14 -133.87(8)
B21 B12 B16 B15 -101.04(9)
B21 B12 B16 B20 -37.65(8)
B21 B12 B17 B13 137.85(9)
B21 B12 B17 B18 100.42(9)
B21 B12 B17 B22 37.19(8)
B21 B16 B15 C14 -95.64(9)
B21 B16 B15 B14 -62.28(10)
B21 B16 B15 B20 37.80(8)
B21 B16 B15 B19 0.39(11)
B21 B16 B20 B22 -37.07(8)
B21 B16 B20 B15 -138.07(9)
B21 B16 B20 B19 -100.66(9)
B21 B22 B20 B16 37.02(8)
B21 B22 B20 B15 100.88(9)
B21 B22 B20 B19 138.42(8)
B21 B22 B19 B18 100.99(9)
B21 B22 B19 B14 63.99(10)
B21 B22 B19 B15 0.12(11)
B21 B22 B19 B20 -37.22(8)
B21 B22 B17 B12 -37.09(8)
B21 B22 B17 B13 -101.02(9)
B21 B22 B17 B18 -138.00(9)
B21 B20 B19 B18 0.03(11)
B21 B20 B19 B14 -62.92(11)
B21 B20 B19 B22 37.15(8)
B21 B20 B19 B15 -100.86(9)
B3 C7 B5 B1 106.45(9)
B3 C7 B5 B4 -36.66(8)
B3 C7 B5 B10 66.40(10)
B3 C7 B5 B9 3.44(11)
B3 C7 B1 B5 -105.53(9)
B3 C7 B1 B2 36.63(8)
B3 C7 B1 B10 -65.62(10)
B3 C7 B1 B6 -3.41(11)
B3 C7 B2 B7 -39.38(8)
B3 C7 B2 B1 -142.39(8)
B3 C7 B2 B6 -102.00(9)
B3 C7 B4 B5 142.05(8)
B3 C7 B4 B8 39.67(8)
B3 C7 B4 B9 102.10(9)
B3 B7 B2 C7 39.06(7)
B3 B7 B2 B1 100.41(9)
B3 B7 B2 B6 137.69(8)
B3 B7 B8 B4 -37.58(8)
B3 B7 B8 B11 -138.32(9)
B3 B7 B8 B9 -100.84(9)
B3 B7 B6 B1 -0.65(11)
B3 B7 B6 B2 -38.17(8)
B3 B7 B6 B10 62.75(10)
B3 B7 B6 B11 100.16(9)
B3 B7 B11 B8 36.92(8)
B3 B7 B11 B10 -63.98(11)
B3 B7 B11 B6 -101.17(9)
B3 B7 B11 B9 -0.41(11)
B3 B2 B6 B7 37.42(8)
B3 B2 B6 B1 -101.02(9)
B3 B2 B6 B10 -63.59(10)
B3 B2 B6 B11 0.04(11)
B3 B8 B4 C7 -39.30(7)
B3 B8 B4 B5 -100.53(9)
B3 B8 B4 B9 -137.87(9)
B3 B8 B11 B7 -36.99(8)
B3 B8 B11 B10 63.69(10)
B3 B8 B11 B6 0.42(11)
B3 B8 B11 B9 101.19(9)
B3 B8 B9 B5 0.06(11)
B3 B8 B9 B4 37.98(8)
B3 B8 B9 B10 -63.07(10)
B3 B8 B9 B11 -100.43(9)
B3 B4 B9 B5 100.69(9)
B3 B4 B9 B8 -37.28(8)
B3 B4 B9 B10 63.30(10)
B3 B4 B9 B11 -0.06(11)
B18 B13 B14 C14 134.11(8)
B18 B13 B14 B15 101.48(9)
B18 B13 B14 B19 37.73(8)
B18 B13 B17 B12 -137.99(9)
B18 B13 B17 B21 -100.41(9)
B18 B13 B17 B22 -37.04(8)
B18 B14 B15 C14 95.71(9)
B18 B14 B15 B16 62.38(10)
B18 B14 B15 B20 -0.57(11)
B18 B14 B15 B19 -38.22(8)
B18 B14 B19 B22 37.01(8)
B18 B14 B19 B15 137.91(9)
B18 B14 B19 B20 100.33(9)
B18 B22 B20 B21 -100.90(9)
B18 B22 B20 B16 -63.89(10)
B18 B22 B20 B15 -0.02(11)
B18 B22 B20 B19 37.52(8)
B18 B22 B19 B14 -37.00(8)
B18 B22 B19 B15 -100.87(9)
B18 B22 B19 B20 -138.21(9)
B18 B22 B17 B12 100.91(9)
B18 B22 B17 B13 36.98(8)
B18 B22 B17 B21 138.00(9)
B14 C14 B12 B13 36.87(8)
B14 C14 B12 B21 -65.62(10)
B14 C14 B12 B16 -105.48(9)
B14 C14 B12 B17 -3.09(11)
B14 C14 B13 B12 -142.20(8)
B14 C14 B13 B18 -39.65(8)
B14 C14 B13 B17 -102.28(9)
B14 C14 B16 B12 106.68(9)
B14 C14 B16 B21 66.82(10)
B14 C14 B16 B15 -36.35(8)
B14 C14 B16 B20 4.12(11)
B14 C14 B15 B16 142.31(8)
B14 C14 B15 B20 102.05(9)
B14 C14 B15 B19 39.69(8)
B14 B13 B18 B22 -100.68(9)
B14 B13 B18 B19 -37.03(8)
B14 B13 B18 B17 -137.84(9)
B14 B13 B17 B12 -100.65(9)
B14 B13 B17 B21 -63.08(10)
B14 B13 B17 B18 37.33(8)
B14 B13 B17 B22 0.30(11)
B14 B18 B22 B21 -63.87(11)
B14 B18 B22 B20 -0.33(11)
B14 B18 B22 B19 37.02(8)
B14 B18 B22 B17 -101.47(9)
B14 B18 B19 B22 -138.25(9)
B14 B18 B19 B15 -37.87(8)
B14 B18 B19 B20 -100.96(9)
B14 B18 B17 B12 -0.38(11)
B14 B18 B17 B13 -38.19(8)
B14 B18 B17 B21 62.75(10)
B14 B18 B17 B22 100.22(9)
B14 B15 B20 B21 63.66(10)
B14 B15 B20 B16 101.04(9)
B14 B15 B20 B22 0.36(11)
B14 B15 B20 B19 -37.22(8)
B14 B15 B19 B18 37.43(8)
B14 B15 B19 B22 100.38(9)
B14 B15 B19 B20 137.84(9)
B4 C7 B5 B1 143.11(8)
B4 C7 B5 B10 103.06(9)
B4 C7 B5 B9 40.10(8)
B4 C7 B1 B5 -35.90(8)
B4 C7 B1 B2 106.26(9)
B4 C7 B1 B10 4.01(11)
B4 C7 B1 B6 66.23(10)
B4 C7 B2 B7 -3.36(11)
B4 C7 B2 B1 -106.38(9)
B4 C7 B2 B3 36.01(8)
B4 C7 B2 B6 -65.99(10)
B4 C7 B3 B7 -103.33(9)
B4 C7 B3 B2 -142.98(8)
B4 C7 B3 B8 -40.04(8)
B4 B5 B1 C7 32.76(8)
B4 B5 B1 B2 -0.59(11)
B4 B5 B1 B10 -101.03(9)
B4 B5 B1 B6 -63.31(10)
B4 B5 B10 B1 100.90(9)
B4 B5 B10 B6 63.00(11)
B4 B5 B10 B11 -0.52(11)
B4 B5 B10 B9 -37.48(8)
B4 B5 B9 B8 37.62(8)
B4 B5 B9 B10 138.06(9)
B4 B5 B9 B11 101.11(9)
B4 B8 B3 C7 39.50(7)
B4 B8 B3 B7 138.36(9)
B4 B8 B3 B2 100.75(9)
B4 B8 B11 B7 -101.08(9)
B4 B8 B11 B10 -0.40(11)
B4 B8 B11 B6 -63.67(11)
B4 B8 B11 B9 37.10(8)
B4 B8 B9 B5 -37.92(8)
B4 B8 B9 B10 -101.05(9)
B4 B8 B9 B11 -138.41(9)
B16 C14 B12 B13 142.35(8)
B16 C14 B12 B21 39.87(8)
B16 C14 B12 B17 102.39(9)
B16 C14 B13 B12 -36.89(8)
B16 C14 B13 B18 65.66(10)
B16 C14 B13 B14 105.31(9)
B16 C14 B13 B17 3.03(11)
B16 C14 B14 B13 -106.90(9)
B16 C14 B14 B18 -67.14(10)
B16 C14 B14 B15 36.33(8)
B16 C14 B14 B19 -3.93(11)
B16 C14 B15 B14 -142.31(8)
B16 C14 B15 B20 -40.26(8)
B16 C14 B15 B19 -102.61(9)
B16 B12 B13 C14 33.27(7)
B16 B12 B13 B18 -62.90(10)
B16 B12 B13 B14 -0.14(11)
B16 B12 B13 B17 -100.66(9)
B16 B12 B21 B22 100.99(9)
B16 B12 B21 B20 37.37(8)
B16 B12 B21 B17 138.18(9)
B16 B12 B17 B13 100.71(9)
B16 B12 B17 B21 -37.13(8)
B16 B12 B17 B18 63.29(10)
B16 B12 B17 B22 0.06(11)
B16 B21 B22 B18 63.88(11)
B16 B21 B22 B20 -37.04(8)
B16 B21 B22 B19 0.11(11)
B16 B21 B22 B17 101.55(9)
B16 B21 B20 B22 138.43(8)
B16 B21 B20 B15 37.69(8)
B16 B21 B20 B19 101.17(9)
B16 B21 B17 B12 37.94(8)
B16 B21 B17 B13 0.02(11)
B16 B21 B17 B18 -63.03(10)
B16 B21 B17 B22 -100.43(9)
B16 B15 B20 B21 -37.38(8)
B16 B15 B20 B22 -100.69(9)
B16 B15 B20 B19 -138.27(9)
B16 B15 B19 B18 -63.26(10)
B16 B15 B19 B14 -100.70(9)
B16 B15 B19 B22 -0.31(11)
B16 B15 B19 B20 37.15(8)
B16 B20 B19 B18 63.29(10)
B16 B20 B19 B14 0.34(11)
B16 B20 B19 B22 100.40(9)
B16 B20 B19 B15 -37.61(8)
B22 B21 B16 C14 -61.80(10)
B22 B21 B16 B12 -100.99(9)
B22 B21 B16 B15 -0.31(11)
B22 B21 B16 B20 37.21(8)
B22 B21 B20 B16 -138.43(8)
B22 B21 B20 B15 -100.73(9)
B22 B21 B20 B19 -37.25(8)
B22 B21 B17 B12 138.37(9)
B22 B21 B17 B13 100.44(9)
B22 B21 B17 B18 37.40(8)
B22 B18 B14 C14 62.03(10)
B22 B18 B14 B13 101.13(9)
B22 B18 B14 B15 0.56(11)
B22 B18 B14 B19 -37.31(8)
B22 B18 B19 B14 138.25(9)
B22 B18 B19 B15 100.38(9)
B22 B18 B19 B20 37.29(8)
B22 B18 B17 B12 -100.61(9)
B22 B18 B17 B13 -138.41(9)
B22 B18 B17 B21 -37.47(8)
B22 B20 B19 B18 -37.11(8)
B22 B20 B19 B14 -100.06(9)
B22 B20 B19 B15 -138.01(9)
B15 C14 B12 B13 106.42(9)
B15 C14 B12 B21 3.93(11)
B15 C14 B12 B16 -35.94(8)
B15 C14 B12 B17 66.45(10)
B15 C14 B13 B12 -106.45(9)
B15 C14 B13 B18 -3.89(11)
B15 C14 B13 B14 35.76(8)
B15 C14 B13 B17 -66.52(10)
B15 C14 B14 B13 -143.23(8)
B15 C14 B14 B18 -103.46(9)
B15 C14 B14 B19 -40.26(8)
B15 C14 B16 B12 143.02(8)
B15 C14 B16 B21 103.17(9)
B15 C14 B16 B20 40.47(8)
B15 B14 B19 B18 -137.91(9)
B15 B14 B19 B22 -100.90(9)
B15 B14 B19 B20 -37.57(8)
B15 B16 B20 B21 138.07(9)
B15 B16 B20 B22 101.00(9)
B15 B16 B20 B19 37.42(8)
B15 B20 B19 B18 100.89(9)
B15 B20 B19 B14 37.94(8)
B15 B20 B19 B22 138.01(9)
B20 B21 B16 C14 -99.01(8)
B20 B21 B16 B12 -138.19(8)
B20 B21 B16 B15 -37.52(8)
B20 B21 B22 B18 100.92(9)
B20 B21 B22 B19 37.15(8)
B20 B21 B22 B17 138.59(9)
B20 B21 B17 B12 101.23(9)
B20 B21 B17 B13 63.31(10)
B20 B21 B17 B18 0.26(11)
B20 B21 B17 B22 -37.14(8)
B20 B16 B15 C14 -133.44(8)
B20 B16 B15 B14 -100.08(9)
B20 B16 B15 B19 -37.41(8)
B20 B22 B19 B18 138.21(9)
B20 B22 B19 B14 101.21(9)
B20 B22 B19 B15 37.34(8)
B20 B22 B17 B12 0.04(11)
B20 B22 B17 B13 -63.90(10)
B20 B22 B17 B21 37.13(8)
B20 B22 B17 B18 -100.87(9)
B20 B15 B19 B18 -100.41(9)
B20 B15 B19 B14 -137.84(9)
B20 B15 B19 B22 -37.46(8)
B10 B5 B1 C7 133.79(9)
B10 B5 B1 B2 100.44(9)
B10 B5 B1 B6 37.72(8)
B10 B5 B4 C7 -95.92(9)
B10 B5 B4 B8 0.27(11)
B10 B5 B4 B3 -62.44(10)
B10 B5 B4 B9 37.92(8)
B10 B5 B9 B8 -100.44(9)
B10 B5 B9 B4 -138.06(9)
B10 B5 B9 B11 -36.95(8)
B10 B1 B2 C7 96.16(9)
B10 B1 B2 B7 0.04(11)
B10 B1 B2 B3 62.90(10)
B10 B1 B2 B6 -37.42(8)
B10 B1 B6 B7 100.86(9)
B10 B1 B6 B2 138.11(9)
B10 B1 B6 B11 37.08(8)
B10 B6 B11 B7 138.30(9)
B10 B6 B11 B8 100.75(9)
B10 B6 B11 B9 37.48(8)
B10 B11 B9 B5 36.86(8)
B10 B11 B9 B8 138.12(9)
B10 B11 B9 B4 100.94(9)
B19 B18 B14 C14 99.34(9)
B19 B18 B14 B13 138.44(9)
B19 B18 B14 B15 37.86(8)
B19 B18 B22 B21 -100.88(9)
B19 B18 B22 B20 -37.35(8)
B19 B18 B22 B17 -138.48(9)
B19 B18 B17 B12 -63.37(10)
B19 B18 B17 B13 -101.18(9)
B19 B18 B17 B21 -0.24(11)
B19 B18 B17 B22 37.23(8)
B19 B14 B15 C14 133.93(9)
B19 B14 B15 B16 100.60(9)
B19 B14 B15 B20 37.65(8)
B19 B22 B20 B21 -138.42(8)
B19 B22 B20 B16 -101.40(9)
B19 B22 B20 B15 -37.54(8)
B19 B22 B17 B12 63.53(11)
B19 B22 B17 B13 -0.41(11)
B19 B22 B17 B21 100.62(9)
B19 B22 B17 B18 -37.38(8)
B19 B15 B20 B21 100.88(9)
B19 B15 B20 B16 138.27(9)
B19 B15 B20 B22 37.58(8)
C1 O1 C2 C3 1.52(16)
C1 O1 C2 C6 -177.76(9)
C8 O2 C9 C10 -2.13(16)
C8 O2 C9 C13 177.84(10)
B17 B12 B13 C14 133.93(8)
B17 B12 B13 B18 37.76(8)
B17 B12 B13 B14 100.52(9)
B17 B12 B21 B16 -138.18(9)
B17 B12 B21 B22 -37.19(8)
B17 B12 B21 B20 -100.81(9)
B17 B12 B16 C14 -96.35(9)
B17 B12 B16 B21 37.52(8)
B17 B12 B16 B15 -63.52(10)
B17 B12 B16 B20 -0.13(11)
B17 B13 B18 B14 137.84(9)
B17 B13 B18 B22 37.16(8)
B17 B13 B18 B19 100.81(9)
B17 B13 B14 C14 96.30(8)
B17 B13 B14 B18 -37.81(8)
B17 B13 B14 B15 63.67(10)
B17 B13 B14 B19 -0.07(11)
B17 B21 B16 C14 1.70(11)
B17 B21 B16 B12 -37.49(8)
B17 B21 B16 B15 63.18(10)
B17 B21 B16 B20 100.70(9)
B17 B21 B22 B18 -37.67(8)
B17 B21 B22 B20 -138.59(9)
B17 B21 B22 B19 -101.44(9)
B17 B21 B20 B16 -101.35(9)
B17 B21 B20 B22 37.07(8)
B17 B21 B20 B15 -63.66(10)
B17 B21 B20 B19 -0.18(11)
B17 B18 B14 C14 -1.38(11)
B17 B18 B14 B13 37.72(8)
B17 B18 B14 B15 -62.85(11)
B17 B18 B14 B19 -100.72(9)
B17 B18 B22 B21 37.60(8)
B17 B18 B22 B20 101.14(9)
B17 B18 B22 B19 138.48(9)
B17 B18 B19 B14 101.09(9)
B17 B18 B19 B22 -37.16(8)
B17 B18 B19 B15 63.22(10)
B17 B18 B19 B20 0.13(11)
B17 B22 B20 B21 -37.14(8)
B17 B22 B20 B16 -0.12(11)
B17 B22 B20 B15 63.75(11)
B17 B22 B20 B19 101.28(9)
B17 B22 B19 B18 37.36(8)
B17 B22 B19 B14 0.36(11)
B17 B22 B19 B15 -63.50(11)
B17 B22 B19 B20 -100.85(9)
B6 B7 B2 C7 -98.63(8)
B6 B7 B2 B1 -37.28(8)
B6 B7 B2 B3 -137.69(8)
B6 B7 B8 B3 100.96(9)
B6 B7 B8 B4 63.38(10)
B6 B7 B8 B11 -37.36(8)
B6 B7 B8 B9 0.12(11)
B6 B7 B3 C7 -1.32(10)
B6 B7 B3 B2 37.68(8)
B6 B7 B3 B8 -100.32(9)
B6 B7 B3 B4 -62.91(10)
B6 B7 B11 B8 138.09(9)
B6 B7 B11 B10 37.18(8)
B6 B7 B11 B9 100.76(9)
B6 B1 B2 C7 133.58(9)
B6 B1 B2 B7 37.46(8)
B6 B1 B2 B3 100.32(9)
B6 B1 B10 B5 -137.71(9)
B6 B1 B10 B11 -37.09(8)
B6 B1 B10 B9 -100.60(9)
B6 B2 B3 C7 96.58(8)
B6 B2 B3 B7 -37.88(8)
B6 B2 B3 B8 0.23(11)
B6 B2 B3 B4 63.74(10)
B6 B10 B11 B7 -37.19(8)
B6 B10 B11 B8 -100.79(9)
B6 B10 B11 B9 -138.15(9)
B6 B10 B9 B5 -101.17(9)
B6 B10 B9 B8 0.01(11)
B6 B10 B9 B4 -63.37(10)
B6 B10 B9 B11 37.42(8)
B6 B11 B9 B5 -0.48(11)
B6 B11 B9 B8 100.78(9)
B6 B11 B9 B4 63.59(11)
B6 B11 B9 B10 -37.34(8)
B11 B7 B2 C7 -61.46(10)
B11 B7 B2 B1 -0.11(11)
B11 B7 B2 B3 -100.52(9)
B11 B7 B2 B6 37.17(8)
B11 B7 B8 B3 138.32(9)
B11 B7 B8 B4 100.74(9)
B11 B7 B8 B9 37.48(8)
B11 B7 B3 C7 61.95(10)
B11 B7 B3 B2 100.95(9)
B11 B7 B3 B8 -37.04(8)
B11 B7 B3 B4 0.37(11)
B11 B7 B6 B1 -100.81(9)
B11 B7 B6 B2 -138.33(8)
B11 B7 B6 B10 -37.40(8)
B11 B8 B3 C7 -61.65(10)
B11 B8 B3 B7 37.21(8)
B11 B8 B3 B2 -0.40(11)
B11 B8 B3 B4 -101.15(9)
B11 B8 B4 C7 61.31(10)
B11 B8 B4 B5 0.08(11)
B11 B8 B4 B3 100.61(9)
B11 B8 B4 B9 -37.26(8)
B11 B8 B9 B5 100.49(9)
B11 B8 B9 B4 138.41(9)
B11 B8 B9 B10 37.36(8)
B11 B10 B6 B7 37.44(8)
B11 B10 B6 B1 138.64(9)
B11 B10 B6 B2 100.90(9)
B11 B10 B9 B5 -138.59(9)
B11 B10 B9 B8 -37.41(8)
B11 B10 B9 B4 -100.80(9)
B9 B5 B1 C7 96.12(9)
B9 B5 B1 B2 62.77(10)
B9 B5 B1 B10 -37.67(8)
B9 B5 B1 B6 0.05(11)
B9 B5 B4 C7 -133.84(8)
B9 B5 B4 B8 -37.65(8)
B9 B5 B4 B3 -100.36(9)
B9 B5 B10 B1 138.39(9)
B9 B5 B10 B6 100.48(9)
B9 B5 B10 B11 36.97(8)
B9 B8 B3 C7 1.91(11)
B9 B8 B3 B7 100.77(9)
B9 B8 B3 B2 63.16(10)
B9 B8 B3 B4 -37.59(8)
B9 B8 B4 C7 98.57(9)
B9 B8 B4 B5 37.34(8)
B9 B8 B4 B3 137.87(9)
B9 B8 B11 B7 -138.18(9)
B9 B8 B11 B10 -37.50(8)
B9 B8 B11 B6 -100.77(9)
B9 B10 B6 B7 0.06(11)
B9 B10 B6 B1 101.25(9)
B9 B10 B6 B2 63.52(11)
B9 B10 B6 B11 -37.38(8)
B9 B10 B11 B7 100.96(9)
B9 B10 B11 B8 37.36(8)
B9 B10 B11 B6 138.15(9)
